data_7156810
loop_
_publ_author_name
'Feng, Ze-Nan'
'Luo, Jin-Yun'
'Zhang, Yang'
'Du, Guang-Fen'
'He, Lin'

_publ_section_title
;
 N-Heterocyclic carbene-catalyzed diastereoselective synthesis of
 sulfenylated indanes via sulfa-Michael-Michael (aldol) cascade reactions.
;
_journal_issue 19
_journal_name_full 'Organic &amp; biomolecular chemistry'
_journal_page_first 4700
_journal_page_last 4704
_journal_paper_doi 10.1039/c9ob00210c
_journal_volume 17
_journal_year 2019
_chemical_absolute_configuration unk
_chemical_formula_moiety 'C30 H24 O2 S'
_chemical_formula_sum 'C30 H24 O2 S'
_chemical_formula_weight 448.55
_space_group_crystal_system orthorhombic
_space_group_IT_number 19
_space_group_name_Hall 'P 2ac 2ab'
_space_group_name_H-M_alt 'P 21 21 21'
_symmetry_space_group_name_Hall 'P 2ac 2ab'
_symmetry_space_group_name_H-M 'P 21 21 21'
_atom_sites_solution_hydrogens geom
_atom_sites_solution_primary direct
_atom_sites_solution_secondary difmap
_audit_creation_date 2019-03-16
_audit_creation_method
;
Olex2 1.2
(compiled 2015.01.26 svn.r3150 for OlexSys, GUI svn.r1)
;
_audit_update_record
;
2019-03-26 deposited with the CCDC.    2019-04-25 downloaded from the CCDC.
;
_cell_angle_alpha 90.00
_cell_angle_beta 90.00
_cell_angle_gamma 90.00
_cell_formula_units_Z 12
_cell_length_a 7.6174(3)
_cell_length_b 26.7210(13)
_cell_length_c 34.0314(14)
_cell_measurement_temperature 293(2)
_cell_volume 6926.9(5)
_computing_molecular_graphics 'Olex2 (Dolomanov et al., 2009)'
_computing_publication_material 'Olex2 (Dolomanov et al., 2009)'
_computing_structure_refinement 'XH (Sheldrick, 2008)'
_computing_structure_solution 'SIR2004 (Burla et al., 2007)'
_diffrn_ambient_temperature 293(2)
_diffrn_measured_fraction_theta_full 0.995
_diffrn_measured_fraction_theta_max 0.995
_diffrn_radiation_monochromator graphite
_diffrn_radiation_type MoK\a
_diffrn_radiation_wavelength 0.71073
_diffrn_reflns_av_R_equivalents 0.1019
_diffrn_reflns_av_unetI/netI 0.1321
_diffrn_reflns_limit_h_max 9
_diffrn_reflns_limit_h_min -9
_diffrn_reflns_limit_k_max 33
_diffrn_reflns_limit_k_min -28
_diffrn_reflns_limit_l_max 39
_diffrn_reflns_limit_l_min -42
_diffrn_reflns_number 37759
_diffrn_reflns_theta_full 26.40
_diffrn_reflns_theta_max 26.40
_diffrn_reflns_theta_min 2.36
_diffrn_source 'fine-focus sealed tube'
_exptl_absorpt_coefficient_mu 0.166
_exptl_absorpt_correction_T_max 0.9708
_exptl_absorpt_correction_T_min 0.9676
_exptl_crystal_density_diffrn 1.290
_exptl_crystal_density_method 'not measured'
_exptl_crystal_F_000 2832
_exptl_crystal_size_max 0.2
_exptl_crystal_size_mid 0.18
_exptl_crystal_size_min 0.18
_refine_diff_density_max 0.280
_refine_diff_density_min -0.300
_refine_diff_density_rms 0.064
_refine_ls_abs_structure_details 'Flack H D (1983), Acta Cryst. A39, 876-881'
_refine_ls_abs_structure_Flack 0.39(8)
_refine_ls_extinction_coef 0.00115(11)
_refine_ls_extinction_expression Fc^*^=kFc[1+0.001xFc^2^\l^3^/sin(2\q)]^-1/4^
_refine_ls_extinction_method SHELXL
_refine_ls_goodness_of_fit_ref 1.031
_refine_ls_hydrogen_treatment constr
_refine_ls_matrix_type full
_refine_ls_number_parameters 894
_refine_ls_number_reflns 13802
_refine_ls_number_restraints 0
_refine_ls_restrained_S_all 1.031
_refine_ls_R_factor_all 0.1403
_refine_ls_R_factor_gt 0.0637
_refine_ls_shift/su_max 0.001
_refine_ls_shift/su_mean 0.000
_refine_ls_structure_factor_coef Fsqd
_refine_ls_weighting_details 'calc w=1/[\s^2^(Fo^2^)+(0.0330P)^2^+0.0000P] where P=(Fo^2^+2Fc^2^)/3'
_refine_ls_weighting_scheme calc
_refine_ls_wR_factor_gt 0.1007
_refine_ls_wR_factor_ref 0.1306
_reflns_number_gt 7935
_reflns_number_total 13802
_reflns_threshold_expression >2sigma(I)
_cod_data_source_file c9ob00210c2.cif
_cod_data_source_block p1
_cod_depositor_comments 'Adding full bibliography for 7156810.cif.'
_cod_database_code 7156810
_olex2_refinement_description
;
1. Twinned data refinement
 Scales: 0.61(8) 0.39(8)
2. Fixed Uiso
 At 1.2 times of:
  All C(H) groups, All C(H,H) groups
3.a Ternary CH refined with riding coordinates:
 C7(H7), C14(H14), C15(H15), C37(H37), C44(H44), C45(H45), C67(H67), C74(H74),
 C75(H75)
3.b Secondary CH2 refined with riding coordinates:
 C23(H23A,H23B), C53(H53A,H53B), C83(H83A,H83B)
3.c Aromatic/amide H refined with riding coordinates:
 C2(H2), C3(H3), C4(H4), C5(H5), C6(H6), C9(H9), C10(H10), C11(H11), C12(H12),
 C18(H18), C19(H19), C20(H20), C21(H21), C22(H22), C26(H26), C27(H27), C28(H28),
  C29(H29), C30(H30), C32(H32), C33(H33), C34(H34), C35(H35), C36(H36),
 C39(H39), C40(H40), C41(H41), C42(H42), C48(H48), C49(H49), C50(H50), C51(H51),
  C52(H52), C56(H56), C57(H57), C58(H58), C59(H59), C60(H60), C62(H62),
 C63(H63), C64(H64), C65(H65), C66(H66), C69(H69), C70(H70), C71(H71), C72(H72),
  C78(H78), C79(H79), C80(H80), C81(H81), C82(H82), C86(H86), C87(H87),
 C88(H88), C89(H89), C90(H90)
;
_olex2_submission_special_instructions 'No special instructions were received'

loop_
_space_group_symop_id
_space_group_symop_operation_xyz
1 'x, y, z'
2 '-x+1/2, -y, z+1/2'
3 'x+1/2, -y+1/2, -z'
4 '-x, y+1/2, -z+1/2'

loop_
_atom_site_label
_atom_site_type_symbol
_atom_site_fract_x
_atom_site_fract_y
_atom_site_fract_z
_atom_site_U_iso_or_equiv
_atom_site_adp_type
_atom_site_occupancy
_atom_site_calc_flag
_atom_site_refinement_flags_posn
S1 S -0.24620(14) 0.84424(5) 0.99584(4) 0.0368(3) Uani 1 d .
O1 O 0.2455(4) 0.80453(12) 0.90835(9) 0.0392(8) Uani 1 d .
O2 O 0.3912(4) 0.92859(12) 0.92541(9) 0.0420(8) Uani 1 d .
C1 C -0.1848(5) 0.90095(18) 1.01944(13) 0.0317(11) Uani 1 d .
C2 C -0.2289(5) 0.94627(18) 1.00240(14) 0.0359(11) Uani 1 d .
H2 H -0.2818 0.9467 0.9778 0.043 Uiso 1 calc R
C3 C -0.1953(6) 0.9911(2) 1.02156(15) 0.0454(14) Uani 1 d .
H3 H -0.2291 1.0213 1.0102 0.054 Uiso 1 calc R
C4 C -0.1115(6) 0.9907(2) 1.05742(15) 0.0464(14) Uani 1 d .
H4 H -0.0874 1.0207 1.0702 0.056 Uiso 1 calc R
C5 C -0.0632(6) 0.9459(2) 1.07448(14) 0.0386(13) Uani 1 d .
H5 H -0.0045 0.9460 1.0984 0.046 Uiso 1 calc R
C6 C -0.1013(6) 0.90111(19) 1.05626(13) 0.0357(12) Uani 1 d .
H6 H -0.0718 0.8710 1.0683 0.043 Uiso 1 calc R
C7 C -0.0343(5) 0.81696(16) 0.98141(12) 0.0279(11) Uani 1 d .
H7 H -0.0578 0.7868 0.9659 0.033 Uiso 1 calc R
C8 C 0.0758(5) 0.80231(16) 1.01577(12) 0.0255(10) Uani 1 d .
C9 C 0.0317(6) 0.76970(16) 1.04644(13) 0.0333(12) Uani 1 d .
H9 H -0.0734 0.7520 1.0458 0.040 Uiso 1 calc R
C10 C 0.1452(6) 0.76410(17) 1.07758(14) 0.0367(12) Uani 1 d .
H10 H 0.1162 0.7428 1.0982 0.044 Uiso 1 calc R
C11 C 0.3032(6) 0.79019(17) 1.07822(13) 0.0335(12) Uani 1 d .
H11 H 0.3790 0.7864 1.0994 0.040 Uiso 1 calc R
C12 C 0.3486(6) 0.82162(16) 1.04768(13) 0.0307(11) Uani 1 d .
H12 H 0.4543 0.8390 1.0483 0.037 Uiso 1 calc R
C13 C 0.2347(5) 0.82702(15) 1.01601(11) 0.0243(10) Uani 1 d .
C14 C 0.2575(5) 0.85957(16) 0.97995(11) 0.0241(10) Uani 1 d .
H14 H 0.3563 0.8470 0.9644 0.029 Uiso 1 calc R
C15 C 0.0860(5) 0.85185(16) 0.95671(12) 0.0255(10) Uani 1 d .
H15 H 0.0276 0.8843 0.9535 0.031 Uiso 1 calc R
C16 C 0.1132(6) 0.82851(16) 0.91613(12) 0.0252(10) Uani 1 d .
C17 C -0.0336(5) 0.83144(16) 0.88685(12) 0.0254(10) Uani 1 d .
C18 C -0.1859(5) 0.85925(17) 0.89292(13) 0.0289(11) Uani 1 d .
H18 H -0.1987 0.8779 0.9158 0.035 Uiso 1 calc R
C19 C -0.3186(6) 0.85923(17) 0.86496(14) 0.0349(12) Uani 1 d .
H19 H -0.4196 0.8780 0.8692 0.042 Uiso 1 calc R
C20 C -0.3018(6) 0.83174(18) 0.83120(13) 0.0375(12) Uani 1 d .
H20 H -0.3915 0.8320 0.8127 0.045 Uiso 1 calc R
C21 C -0.1524(6) 0.80369(18) 0.82453(13) 0.0356(12) Uani 1 d .
H21 H -0.1415 0.7849 0.8017 0.043 Uiso 1 calc R
C22 C -0.0182(6) 0.80383(17) 0.85234(12) 0.0310(11) Uani 1 d .
H22 H 0.0830 0.7852 0.8478 0.037 Uiso 1 calc R
C23 C 0.2906(5) 0.91432(15) 0.99039(11) 0.0268(10) Uani 1 d .
H23A H 0.1871 0.9276 1.0033 0.032 Uiso 1 calc R
H23B H 0.3870 0.9160 1.0090 0.032 Uiso 1 calc R
C24 C 0.3338(5) 0.94722(17) 0.95527(13) 0.0287(11) Uani 1 d .
C25 C 0.3038(5) 1.00231(17) 0.95757(13) 0.0267(11) Uani 1 d .
C26 C 0.3628(6) 1.03211(18) 0.92677(13) 0.0319(11) Uani 1 d .
H26 H 0.4295 1.0180 0.9067 0.038 Uiso 1 calc R
C27 C 0.3229(6) 1.08237(19) 0.92580(14) 0.0390(13) Uani 1 d .
H27 H 0.3616 1.1020 0.9050 0.047 Uiso 1 calc R
C28 C 0.2250(6) 1.10390(19) 0.95589(14) 0.0389(12) Uani 1 d .
H28 H 0.1936 1.1375 0.9544 0.047 Uiso 1 calc R
C29 C 0.1740(6) 1.07580(17) 0.98796(13) 0.0341(12) Uani 1 d .
H29 H 0.1140 1.0906 1.0087 0.041 Uiso 1 calc R
C30 C 0.2138(5) 1.02469(17) 0.98881(12) 0.0303(11) Uani 1 d .
H30 H 0.1801 1.0054 1.0103 0.036 Uiso 1 calc R
S2 S 0.89055(15) 0.86635(5) 0.32961(4) 0.0375(3) Uani 1 d .
O3 O 0.4400(4) 0.80083(12) 0.23847(9) 0.0390(9) Uani 1 d .
O4 O 0.3166(4) 0.92971(12) 0.25036(9) 0.0363(8) Uani 1 d .
C31 C 0.7883(5) 0.91858(18) 0.35249(13) 0.0297(11) Uani 1 d .
C32 C 0.7168(6) 0.91422(18) 0.38984(13) 0.0331(12) Uani 1 d .
H32 H 0.7196 0.8838 0.4031 0.040 Uiso 1 calc R
C33 C 0.6410(6) 0.9561(2) 0.40704(14) 0.0401(13) Uani 1 d .
H33 H 0.5923 0.9535 0.4320 0.048 Uiso 1 calc R
C34 C 0.6366(6) 1.0016(2) 0.38770(15) 0.0432(13) Uani 1 d .
H34 H 0.5845 1.0293 0.3994 0.052 Uiso 1 calc R
C35 C 0.7103(6) 1.00537(18) 0.35086(15) 0.0405(13) Uani 1 d .
H35 H 0.7092 1.0359 0.3377 0.049 Uiso 1 calc R
C36 C 0.7852(6) 0.96429(18) 0.33343(13) 0.0351(12) Uani 1 d .
H36 H 0.8344 0.9672 0.3085 0.042 Uiso 1 calc R
C37 C 0.7060(5) 0.82883(17) 0.31140(13) 0.0295(11) Uani 1 d .
H37 H 0.7546 0.8007 0.2965 0.035 Uiso 1 calc R
C38 C 0.5936(6) 0.80758(17) 0.34366(13) 0.0287(11) Uani 1 d .
C39 C 0.6464(6) 0.77467(16) 0.37320(14) 0.0359(12) Uani 1 d .
H39 H 0.7610 0.7627 0.3741 0.043 Uiso 1 calc R
C40 C 0.5248(6) 0.76019(17) 0.40109(14) 0.0364(13) Uani 1 d .
H40 H 0.5579 0.7386 0.4212 0.044 Uiso 1 calc R
C41 C 0.3529(6) 0.77772(16) 0.39922(13) 0.0328(12) Uani 1 d .
H41 H 0.2722 0.7681 0.4183 0.039 Uiso 1 calc R
C42 C 0.3012(6) 0.80946(16) 0.36905(13) 0.0299(11) Uani 1 d .
H42 H 0.1859 0.8207 0.3676 0.036 Uiso 1 calc R
C43 C 0.4228(5) 0.82419(16) 0.34113(12) 0.0253(10) Uani 1 d .
C44 C 0.3946(5) 0.85875(15) 0.30635(11) 0.0236(10) Uani 1 d .
H44 H 0.3028 0.8448 0.2894 0.028 Uiso 1 calc R
C45 C 0.5736(5) 0.85682(16) 0.28424(12) 0.0259(10) Uani 1 d .
H45 H 0.6155 0.8910 0.2798 0.031 Uiso 1 calc R
C46 C 0.5601(6) 0.82984(17) 0.24510(12) 0.0271(11) Uani 1 d .
C47 C 0.7030(5) 0.83679(16) 0.21546(13) 0.0263(10) Uani 1 d .
C48 C 0.6844(6) 0.81441(17) 0.17876(13) 0.0335(12) Uani 1 d .
H48 H 0.5802 0.7981 0.1725 0.040 Uiso 1 calc R
C49 C 0.8180(6) 0.81607(18) 0.15152(14) 0.0395(13) Uani 1 d .
H49 H 0.8034 0.8006 0.1273 0.047 Uiso 1 calc R
C50 C 0.9728(6) 0.84039(18) 0.15976(14) 0.0390(13) Uani 1 d .
H50 H 1.0623 0.8414 0.1412 0.047 Uiso 1 calc R
C51 C 0.9939(6) 0.86328(17) 0.19590(14) 0.0351(12) Uani 1 d .
H51 H 1.0984 0.8796 0.2018 0.042 Uiso 1 calc R
C52 C 0.8586(5) 0.86197(16) 0.22362(13) 0.0300(11) Uani 1 d .
H52 H 0.8727 0.8780 0.2477 0.036 Uiso 1 calc R
C53 C 0.3423(5) 0.91153(15) 0.31853(12) 0.0235(10) Uani 1 d .
H53A H 0.2318 0.9102 0.3327 0.028 Uiso 1 calc R
H53B H 0.4306 0.9249 0.3362 0.028 Uiso 1 calc R
C54 C 0.3234(5) 0.94602(16) 0.28364(13) 0.0245(10) Uani 1 d .
C55 C 0.3155(5) 1.00112(16) 0.29057(12) 0.0228(10) Uani 1 d .
C56 C 0.3782(6) 1.03302(17) 0.26153(13) 0.0297(11) Uani 1 d .
H56 H 0.4247 1.0197 0.2385 0.036 Uiso 1 calc R
C57 C 0.3719(6) 1.08426(18) 0.26653(14) 0.0369(12) Uani 1 d .
H57 H 0.4128 1.1055 0.2469 0.044 Uiso 1 calc R
C58 C 0.3041(6) 1.10388(19) 0.30118(14) 0.0387(13) Uani 1 d .
H58 H 0.2971 1.1384 0.3045 0.046 Uiso 1 calc R
C59 C 0.2467(6) 1.07233(17) 0.33088(13) 0.0334(11) Uani 1 d .
H59 H 0.2040 1.0856 0.3543 0.040 Uiso 1 calc R
C60 C 0.2534(6) 1.02123(16) 0.32557(12) 0.0281(11) Uani 1 d .
H60 H 0.2160 1.0000 0.3456 0.034 Uiso 1 calc R
S3 S 1.37741(14) 0.63139(5) 0.33337(4) 0.0331(3) Uani 1 d .
O5 O 0.9301(4) 0.71027(12) 0.41652(9) 0.0421(9) Uani 1 d .
O6 O 0.7816(4) 0.58535(12) 0.41286(8) 0.0346(8) Uani 1 d .
C61 C 1.2649(5) 0.58110(17) 0.31060(12) 0.0281(11) Uani 1 d .
C62 C 1.1874(5) 0.58659(17) 0.27356(13) 0.0308(11) Uani 1 d .
H62 H 1.1955 0.6169 0.2603 0.037 Uiso 1 calc R
C63 C 1.0989(6) 0.54695(17) 0.25667(13) 0.0301(11) Uani 1 d .
H63 H 1.0431 0.5511 0.2326 0.036 Uiso 1 calc R
C64 C 1.0930(6) 0.50106(17) 0.27544(13) 0.0313(11) Uani 1 d .
H64 H 1.0342 0.4744 0.2638 0.038 Uiso 1 calc R
C65 C 1.1739(5) 0.49461(17) 0.31150(13) 0.0304(11) Uani 1 d .
H65 H 1.1709 0.4636 0.3239 0.036 Uiso 1 calc R
C66 C 1.2595(6) 0.53463(17) 0.32893(13) 0.0292(11) Uani 1 d .
H66 H 1.3139 0.5303 0.3532 0.035 Uiso 1 calc R
C67 C 1.1969(5) 0.67202(17) 0.34857(13) 0.0292(11) Uani 1 d .
H67 H 1.2477 0.7003 0.3630 0.035 Uiso 1 calc R
C68 C 1.0917(6) 0.69300(16) 0.31534(13) 0.0280(11) Uani 1 d .
C69 C 1.1505(6) 0.72412(17) 0.28492(14) 0.0348(12) Uani 1 d .
H69 H 1.2659 0.7355 0.2845 0.042 Uiso 1 calc R
C70 C 1.0354(6) 0.73756(17) 0.25570(14) 0.0374(13) Uani 1 d .
H70 H 1.0731 0.7582 0.2354 0.045 Uiso 1 calc R
C71 C 0.8626(6) 0.72059(17) 0.25632(13) 0.0324(12) Uani 1 d .
H71 H 0.7863 0.7296 0.2362 0.039 Uiso 1 calc R
C72 C 0.8033(6) 0.69046(16) 0.28671(12) 0.0275(11) Uani 1 d .
H72 H 0.6871 0.6798 0.2873 0.033 Uiso 1 calc R
C73 C 0.9182(5) 0.67639(15) 0.31620(12) 0.0243(10) Uani 1 d .
C74 C 0.8814(5) 0.64566(16) 0.35227(11) 0.0237(10) Uani 1 d .
H74 H 0.7910 0.6627 0.3678 0.028 Uiso 1 calc R
C75 C 1.0572(5) 0.64698(16) 0.37582(12) 0.0242(10) Uani 1 d .
H75 H 1.0939 0.6128 0.3822 0.029 Uiso 1 calc R
C76 C 1.0389(5) 0.67725(16) 0.41348(13) 0.0274(11) Uani 1 d .
C77 C 1.1628(6) 0.66775(17) 0.44675(13) 0.0287(11) Uani 1 d .
C78 C 1.3080(6) 0.63628(18) 0.44289(14) 0.0366(12) Uani 1 d .
H78 H 1.3265 0.6186 0.4197 0.044 Uiso 1 calc R
C79 C 1.4241(7) 0.6317(2) 0.47395(15) 0.0571(16) Uani 1 d .
H79 H 1.5237 0.6119 0.4713 0.069 Uiso 1 calc R
C80 C 1.3928(8) 0.6562(3) 0.50846(15) 0.080(2) Uani 1 d .
H80 H 1.4685 0.6514 0.5296 0.096 Uiso 1 calc R
C81 C 1.2498(8) 0.6880(3) 0.51264(15) 0.079(2) Uani 1 d .
H81 H 1.2323 0.7055 0.5359 0.095 Uiso 1 calc R
C82 C 1.1344(7) 0.6934(2) 0.48166(13) 0.0481(14) Uani 1 d .
H82 H 1.0372 0.7142 0.4842 0.058 Uiso 1 calc R
C83 C 0.8193(5) 0.59237(15) 0.34397(12) 0.0229(10) Uani 1 d .
H83A H 0.7211 0.5935 0.3258 0.027 Uiso 1 calc R
H83B H 0.9135 0.5739 0.3314 0.027 Uiso 1 calc R
C84 C 0.7640(5) 0.56526(16) 0.38077(12) 0.0249(10) Uani 1 d .
C85 C 0.6863(5) 0.51439(16) 0.37763(12) 0.0222(10) Uani 1 d .
C86 C 0.6938(5) 0.48571(16) 0.34375(12) 0.0259(10) Uani 1 d .
H86 H 0.7526 0.4979 0.3218 0.031 Uiso 1 calc R
C87 C 0.6151(6) 0.43924(17) 0.34224(13) 0.0303(11) Uani 1 d .
H87 H 0.6201 0.4203 0.3194 0.036 Uiso 1 calc R
C88 C 0.5281(6) 0.42098(18) 0.37523(13) 0.0313(11) Uani 1 d .
H88 H 0.4755 0.3896 0.3744 0.038 Uiso 1 calc R
C89 C 0.5196(5) 0.44914(17) 0.40893(13) 0.0292(11) Uani 1 d .
H89 H 0.4617 0.4367 0.4309 0.035 Uiso 1 calc R
C90 C 0.5964(5) 0.49569(16) 0.41022(12) 0.0255(10) Uani 1 d .
H90 H 0.5884 0.5148 0.4330 0.031 Uiso 1 calc R

loop_
_atom_site_aniso_label
_atom_site_aniso_U_11
_atom_site_aniso_U_22
_atom_site_aniso_U_33
_atom_site_aniso_U_23
_atom_site_aniso_U_13
_atom_site_aniso_U_12
S1 0.0204(5) 0.0527(8) 0.0373(7) -0.0142(7) 0.0032(6) -0.0049(5)
O1 0.0333(17) 0.050(2) 0.0341(18) -0.0117(17) -0.0013(16) 0.0177(17)
O2 0.062(2) 0.038(2) 0.0261(18) 0.0013(16) 0.0150(18) 0.0009(19)
C1 0.017(2) 0.043(3) 0.035(3) -0.008(2) 0.006(2) -0.002(2)
C2 0.026(2) 0.051(3) 0.031(3) 0.001(3) 0.007(2) -0.005(2)
C3 0.040(3) 0.047(4) 0.049(3) -0.002(3) 0.014(3) 0.004(3)
C4 0.040(3) 0.054(4) 0.046(3) -0.009(3) 0.016(3) -0.012(3)
C5 0.027(3) 0.055(4) 0.033(3) -0.009(3) 0.003(2) -0.006(2)
C6 0.028(2) 0.047(3) 0.032(3) -0.009(2) 0.009(2) -0.001(2)
C7 0.027(2) 0.028(3) 0.029(3) -0.007(2) 0.005(2) -0.008(2)
C8 0.027(2) 0.019(2) 0.031(3) -0.007(2) 0.001(2) -0.0070(19)
C9 0.041(3) 0.020(3) 0.039(3) -0.005(2) 0.015(2) -0.006(2)
C10 0.051(3) 0.029(3) 0.030(3) 0.003(2) 0.015(3) 0.013(2)
C11 0.043(3) 0.034(3) 0.024(3) 0.001(2) 0.006(2) 0.010(2)
C12 0.029(2) 0.030(3) 0.033(3) 0.001(2) 0.002(2) 0.005(2)
C13 0.028(2) 0.024(3) 0.022(2) -0.003(2) 0.003(2) 0.003(2)
C14 0.019(2) 0.030(3) 0.023(2) 0.000(2) -0.0031(19) 0.000(2)
C15 0.025(2) 0.025(3) 0.026(2) -0.006(2) -0.005(2) 0.000(2)
C16 0.025(2) 0.027(3) 0.024(2) 0.003(2) 0.001(2) -0.003(2)
C17 0.027(2) 0.024(3) 0.025(2) 0.005(2) 0.001(2) -0.003(2)
C18 0.030(2) 0.029(3) 0.027(2) 0.000(2) -0.004(2) 0.003(2)
C19 0.031(2) 0.030(3) 0.043(3) 0.001(3) -0.009(2) 0.004(2)
C20 0.040(3) 0.042(3) 0.031(3) -0.003(3) -0.013(2) -0.001(2)
C21 0.044(3) 0.037(3) 0.026(3) -0.004(2) -0.003(2) -0.003(2)
C22 0.034(3) 0.031(3) 0.028(3) 0.001(2) 0.000(2) 0.001(2)
C23 0.027(2) 0.031(3) 0.022(2) 0.002(2) -0.0016(19) -0.006(2)
C24 0.028(2) 0.033(3) 0.025(3) 0.000(2) -0.003(2) -0.006(2)
C25 0.023(2) 0.032(3) 0.025(2) 0.003(2) -0.004(2) -0.005(2)
C26 0.033(3) 0.042(3) 0.021(2) 0.004(2) -0.001(2) -0.005(2)
C27 0.044(3) 0.045(3) 0.028(3) 0.008(3) -0.003(2) -0.009(3)
C28 0.038(3) 0.034(3) 0.045(3) 0.009(3) -0.006(3) -0.001(2)
C29 0.038(3) 0.034(3) 0.030(3) 0.002(2) -0.004(2) 0.000(2)
C30 0.030(2) 0.035(3) 0.027(3) 0.007(2) -0.001(2) -0.002(2)
S2 0.0206(6) 0.0460(8) 0.0459(8) -0.0099(7) -0.0037(6) 0.0010(6)
O3 0.0407(19) 0.041(2) 0.0357(19) -0.0126(17) 0.0047(16) -0.0161(17)
O4 0.051(2) 0.035(2) 0.0233(17) -0.0010(16) -0.0044(15) -0.0003(17)
C31 0.022(2) 0.035(3) 0.032(3) -0.005(2) -0.003(2) -0.001(2)
C32 0.032(3) 0.038(3) 0.030(3) 0.002(2) -0.008(2) -0.012(2)
C33 0.042(3) 0.050(4) 0.029(3) -0.008(3) 0.002(2) -0.012(3)
C34 0.041(3) 0.041(3) 0.047(3) -0.015(3) 0.000(3) -0.002(3)
C35 0.047(3) 0.025(3) 0.049(3) 0.000(3) -0.007(3) -0.010(3)
C36 0.033(3) 0.043(3) 0.030(3) -0.001(3) 0.000(2) -0.012(2)
C37 0.025(2) 0.028(3) 0.035(3) -0.010(2) -0.006(2) 0.005(2)
C38 0.034(3) 0.023(3) 0.028(3) -0.006(2) -0.005(2) 0.002(2)
C39 0.040(3) 0.024(3) 0.043(3) 0.000(2) -0.014(2) 0.006(2)
C40 0.054(3) 0.023(3) 0.033(3) 0.004(2) -0.023(3) -0.006(2)
C41 0.048(3) 0.023(3) 0.027(3) 0.002(2) -0.001(2) -0.013(2)
C42 0.032(2) 0.020(3) 0.037(3) -0.003(2) 0.002(2) 0.000(2)
C43 0.029(2) 0.021(3) 0.026(2) -0.001(2) -0.005(2) -0.002(2)
C44 0.023(2) 0.023(3) 0.024(2) -0.005(2) -0.004(2) -0.003(2)
C45 0.025(2) 0.023(3) 0.030(2) -0.001(2) 0.001(2) 0.000(2)
C46 0.034(3) 0.024(3) 0.023(2) 0.001(2) 0.002(2) 0.003(2)
C47 0.029(2) 0.022(3) 0.028(2) 0.000(2) 0.003(2) 0.003(2)
C48 0.036(3) 0.029(3) 0.035(3) -0.005(2) 0.003(2) 0.003(2)
C49 0.046(3) 0.040(3) 0.032(3) -0.007(3) 0.004(2) 0.005(3)
C50 0.042(3) 0.041(3) 0.034(3) 0.002(3) 0.014(2) 0.006(3)
C51 0.033(3) 0.028(3) 0.044(3) 0.006(3) 0.009(2) -0.004(2)
C52 0.033(3) 0.030(3) 0.027(2) -0.005(2) 0.008(2) -0.004(2)
C53 0.022(2) 0.024(3) 0.025(2) 0.001(2) -0.0012(19) -0.0023(19)
C54 0.022(2) 0.024(3) 0.027(3) 0.001(2) 0.001(2) 0.000(2)
C55 0.022(2) 0.024(3) 0.023(2) 0.005(2) -0.0019(19) 0.0029(19)
C56 0.029(2) 0.030(3) 0.030(3) 0.002(2) -0.001(2) 0.001(2)
C57 0.038(3) 0.029(3) 0.044(3) 0.010(2) 0.000(2) -0.001(2)
C58 0.038(3) 0.029(3) 0.048(3) -0.001(3) -0.009(3) 0.003(2)
C59 0.032(2) 0.034(3) 0.034(3) -0.005(2) 0.002(2) 0.006(2)
C60 0.033(2) 0.026(3) 0.025(3) 0.006(2) -0.001(2) -0.001(2)
S3 0.0192(5) 0.0386(8) 0.0415(7) -0.0108(6) 0.0028(5) -0.0025(6)
O5 0.049(2) 0.040(2) 0.037(2) -0.0132(17) -0.0088(17) 0.0198(17)
O6 0.0413(19) 0.039(2) 0.0239(17) -0.0008(16) -0.0001(15) -0.0096(16)
C61 0.018(2) 0.038(3) 0.028(2) -0.009(2) 0.003(2) 0.003(2)
C62 0.034(2) 0.027(3) 0.032(3) 0.000(2) 0.003(2) 0.003(2)
C63 0.030(3) 0.034(3) 0.026(3) -0.007(2) 0.001(2) 0.004(2)
C64 0.029(2) 0.030(3) 0.035(3) -0.010(2) 0.003(2) -0.004(2)
C65 0.031(2) 0.024(3) 0.035(3) -0.002(2) 0.003(2) 0.003(2)
C66 0.024(2) 0.034(3) 0.030(3) -0.001(2) -0.001(2) 0.002(2)
C67 0.028(2) 0.026(3) 0.034(3) -0.004(2) 0.002(2) -0.005(2)
C68 0.032(2) 0.022(3) 0.030(3) -0.009(2) 0.005(2) -0.004(2)
C69 0.037(3) 0.027(3) 0.041(3) -0.002(2) 0.015(2) -0.004(2)
C70 0.055(3) 0.022(3) 0.035(3) -0.003(2) 0.021(3) 0.001(3)
C71 0.045(3) 0.027(3) 0.025(3) -0.002(2) 0.002(2) 0.005(2)
C72 0.030(2) 0.026(3) 0.027(3) -0.006(2) 0.003(2) -0.001(2)
C73 0.030(2) 0.015(2) 0.028(2) -0.005(2) 0.000(2) -0.003(2)
C74 0.020(2) 0.027(3) 0.024(2) 0.000(2) 0.0047(19) 0.000(2)
C75 0.019(2) 0.022(3) 0.031(3) -0.004(2) -0.0014(19) -0.0015(19)
C76 0.027(2) 0.024(3) 0.032(3) -0.001(2) 0.005(2) 0.002(2)
C77 0.030(2) 0.028(3) 0.028(3) 0.004(2) 0.003(2) 0.006(2)
C78 0.040(3) 0.035(3) 0.035(3) -0.005(2) -0.002(2) 0.006(2)
C79 0.050(3) 0.081(4) 0.041(3) -0.013(3) -0.013(3) 0.032(3)
C80 0.085(4) 0.122(6) 0.034(3) -0.012(4) -0.020(3) 0.061(5)
C81 0.084(5) 0.125(6) 0.028(3) -0.018(3) -0.010(3) 0.055(5)
C82 0.051(3) 0.070(4) 0.024(3) -0.004(3) 0.002(3) 0.023(3)
C83 0.019(2) 0.027(3) 0.023(2) 0.003(2) 0.0013(19) 0.0023(19)
C84 0.018(2) 0.033(3) 0.023(2) -0.001(2) 0.001(2) 0.002(2)
C85 0.019(2) 0.027(3) 0.021(2) 0.005(2) -0.0003(18) -0.0011(19)
C86 0.022(2) 0.032(3) 0.024(2) 0.001(2) 0.003(2) -0.003(2)
C87 0.031(2) 0.033(3) 0.026(2) -0.007(2) 0.002(2) -0.004(2)
C88 0.032(3) 0.030(3) 0.032(3) 0.005(2) 0.001(2) -0.002(2)
C89 0.028(2) 0.035(3) 0.024(3) 0.008(2) 0.005(2) 0.002(2)
C90 0.024(2) 0.028(3) 0.025(2) -0.001(2) -0.002(2) 0.001(2)

loop_
_atom_type_symbol
_atom_type_description
_atom_type_scat_dispersion_real
_atom_type_scat_dispersion_imag
_atom_type_scat_source
C C 0.0033 0.0016 'International Tables Vol C Tables 4.2.6.8 and 6.1.1.4'
H H 0.0000 0.0000 'International Tables Vol C Tables 4.2.6.8 and 6.1.1.4'
O O 0.0106 0.0060 'International Tables Vol C Tables 4.2.6.8 and 6.1.1.4'
S S 0.1246 0.1234 'International Tables Vol C Tables 4.2.6.8 and 6.1.1.4'

loop_
_geom_angle_atom_site_label_1
_geom_angle_atom_site_label_2
_geom_angle_atom_site_label_3
_geom_angle
C1 S1 C7 103.17(19)
C2 C1 S1 119.5(4)
C2 C1 C6 118.7(4)
C6 C1 S1 121.6(4)
C1 C2 H2 119.5
C1 C2 C3 120.9(5)
C3 C2 H2 119.5
C2 C3 H3 120.2
C4 C3 C2 119.6(5)
C4 C3 H3 120.2
C3 C4 H4 119.9
C3 C4 C5 120.3(5)
C5 C4 H4 119.9
C4 C5 H5 119.8
C6 C5 C4 120.5(5)
C6 C5 H5 119.8
C1 C6 H6 120.0
C5 C6 C1 119.9(5)
C5 C6 H6 120.0
S1 C7 H7 108.0
C8 C7 S1 112.9(3)
C8 C7 H7 108.0
C8 C7 C15 104.5(3)
C15 C7 S1 115.1(3)
C15 C7 H7 108.0
C9 C8 C7 127.8(4)
C13 C8 C7 111.9(4)
C13 C8 C9 120.3(4)
C8 C9 H9 120.3
C10 C9 C8 119.4(4)
C10 C9 H9 120.3
C9 C10 H10 120.0
C9 C10 C11 120.1(4)
C11 C10 H10 120.0
C10 C11 H11 119.7
C12 C11 C10 120.7(4)
C12 C11 H11 119.7
C11 C12 H12 120.3
C11 C12 C13 119.3(4)
C13 C12 H12 120.3
C8 C13 C12 120.2(4)
C8 C13 C14 111.8(4)
C12 C13 C14 128.0(4)
C13 C14 H14 109.2
C13 C14 C15 104.0(3)
C13 C14 C23 112.4(3)
C15 C14 H14 109.2
C23 C14 H14 109.2
C23 C14 C15 112.8(3)
C7 C15 H15 108.8
C14 C15 C7 107.6(3)
C14 C15 H15 108.8
C16 C15 C7 108.9(3)
C16 C15 C14 113.8(3)
C16 C15 H15 108.8
O1 C16 C15 121.4(4)
O1 C16 C17 119.9(4)
C17 C16 C15 118.5(4)
C18 C17 C16 123.4(4)
C22 C17 C16 118.0(4)
C22 C17 C18 118.5(4)
C17 C18 H18 119.9
C19 C18 C17 120.3(4)
C19 C18 H18 119.9
C18 C19 H19 119.8
C20 C19 C18 120.5(4)
C20 C19 H19 119.8
C19 C20 H20 119.8
C19 C20 C21 120.4(4)
C21 C20 H20 119.8
C20 C21 H21 120.3
C20 C21 C22 119.4(4)
C22 C21 H21 120.3
C17 C22 C21 120.9(4)
C17 C22 H22 119.6
C21 C22 H22 119.6
C14 C23 H23A 108.7
C14 C23 H23B 108.7
H23A C23 H23B 107.6
C24 C23 C14 114.0(4)
C24 C23 H23A 108.7
C24 C23 H23B 108.7
O2 C24 C23 120.0(4)
O2 C24 C25 120.3(4)
C25 C24 C23 119.8(4)
C26 C25 C24 118.4(4)
C26 C25 C30 119.1(4)
C30 C25 C24 122.5(4)
C25 C26 H26 119.8
C27 C26 C25 120.3(5)
C27 C26 H26 119.8
C26 C27 H27 119.9
C26 C27 C28 120.3(5)
C28 C27 H27 119.9
C27 C28 H28 119.7
C29 C28 C27 120.5(5)
C29 C28 H28 119.7
C28 C29 H29 120.4
C28 C29 C30 119.1(4)
C30 C29 H29 120.4
C25 C30 H30 119.8
C29 C30 C25 120.5(4)
C29 C30 H30 119.8
C31 S2 C37 104.0(2)
C32 C31 S2 120.5(4)
C36 C31 S2 119.7(3)
C36 C31 C32 119.8(4)
C31 C32 H32 120.6
C31 C32 C33 118.8(5)
C33 C32 H32 120.6
C32 C33 H33 119.4
C34 C33 C32 121.2(5)
C34 C33 H33 119.4
C33 C34 H34 120.4
C35 C34 C33 119.2(5)
C35 C34 H34 120.4
C34 C35 H35 119.8
C36 C35 C34 120.3(5)
C36 C35 H35 119.8
C31 C36 H36 119.6
C35 C36 C31 120.7(4)
C35 C36 H36 119.6
S2 C37 H37 107.7
C38 C37 S2 113.3(3)
C38 C37 H37 107.7
C38 C37 C45 104.2(3)
C45 C37 S2 115.7(3)
C45 C37 H37 107.7
C39 C38 C37 126.9(4)
C43 C38 C37 111.7(4)
C43 C38 C39 121.4(4)
C38 C39 H39 120.7
C40 C39 C38 118.6(4)
C40 C39 H39 120.7
C39 C40 H40 119.8
C39 C40 C41 120.4(4)
C41 C40 H40 119.8
C40 C41 H41 119.8
C42 C41 C40 120.4(4)
C42 C41 H41 119.8
C41 C42 H42 120.3
C43 C42 C41 119.5(4)
C43 C42 H42 120.3
C38 C43 C42 119.8(4)
C38 C43 C44 112.3(4)
C42 C43 C44 127.9(4)
C43 C44 H44 109.1
C43 C44 C45 103.4(3)
C43 C44 C53 112.9(3)
C45 C44 H44 109.1
C53 C44 H44 109.1
C53 C44 C45 113.0(3)
C37 C45 H45 109.2
C44 C45 C37 107.2(3)
C44 C45 H45 109.2
C46 C45 C37 109.6(3)
C46 C45 C44 112.4(3)
C46 C45 H45 109.2
O3 C46 C45 121.0(4)
O3 C46 C47 120.0(4)
C47 C46 C45 118.9(4)
C48 C47 C46 118.5(4)
C52 C47 C46 123.1(4)
C52 C47 C48 118.3(4)
C47 C48 H48 119.5
C49 C48 C47 121.0(4)
C49 C48 H48 119.5
C48 C49 H49 119.6
C50 C49 C48 120.8(4)
C50 C49 H49 119.6
C49 C50 H50 120.3
C49 C50 C51 119.3(4)
C51 C50 H50 120.3
C50 C51 H51 119.9
C50 C51 C52 120.3(4)
C52 C51 H51 119.9
C47 C52 C51 120.3(4)
C47 C52 H52 119.8
C51 C52 H52 119.8
C44 C53 H53A 109.2
C44 C53 H53B 109.2
H53A C53 H53B 107.9
C54 C53 C44 112.1(3)
C54 C53 H53A 109.2
C54 C53 H53B 109.2
O4 C54 C53 121.2(4)
O4 C54 C55 120.0(4)
C55 C54 C53 118.8(4)
C56 C55 C54 118.6(4)
C56 C55 C60 119.3(4)
C60 C55 C54 122.1(4)
C55 C56 H56 119.7
C57 C56 C55 120.6(4)
C57 C56 H56 119.7
C56 C57 H57 120.3
C56 C57 C58 119.4(5)
C58 C57 H57 120.3
C57 C58 H58 119.8
C59 C58 C57 120.4(5)
C59 C58 H58 119.8
C58 C59 H59 120.2
C60 C59 C58 119.7(4)
C60 C59 H59 120.2
C55 C60 H60 119.7
C59 C60 C55 120.5(4)
C59 C60 H60 119.7
C61 S3 C67 102.1(2)
C62 C61 S3 121.2(4)
C66 C61 S3 119.7(3)
C66 C61 C62 119.0(4)
C61 C62 H62 120.0
C63 C62 C61 120.0(4)
C63 C62 H62 120.0
C62 C63 H63 119.9
C62 C63 C64 120.3(4)
C64 C63 H63 119.9
C63 C64 H64 119.8
C63 C64 C65 120.3(4)
C65 C64 H64 119.8
C64 C65 H65 120.2
C64 C65 C66 119.5(4)
C66 C65 H65 120.2
C61 C66 H66 119.6
C65 C66 C61 120.7(4)
C65 C66 H66 119.6
S3 C67 H67 107.6
C68 C67 S3 114.3(3)
C68 C67 H67 107.6
C68 C67 C75 104.2(3)
C75 C67 S3 115.2(3)
C75 C67 H67 107.6
C69 C68 C67 127.6(4)
C73 C68 C67 111.9(4)
C73 C68 C69 120.5(4)
C68 C69 H69 120.5
C70 C69 C68 119.1(4)
C70 C69 H69 120.5
C69 C70 H70 119.8
C69 C70 C71 120.5(4)
C71 C70 H70 119.8
C70 C71 H71 119.7
C72 C71 C70 120.6(4)
C72 C71 H71 119.7
C71 C72 H72 120.2
C73 C72 C71 119.5(4)
C73 C72 H72 120.2
C68 C73 C74 111.6(4)
C72 C73 C68 119.9(4)
C72 C73 C74 128.5(4)
C73 C74 H74 108.4
C73 C74 C75 104.3(3)
C73 C74 C83 114.6(3)
C75 C74 H74 108.4
C83 C74 H74 108.4
C83 C74 C75 112.4(3)
C67 C75 H75 109.7
C74 C75 C67 106.8(3)
C74 C75 H75 109.7
C76 C75 C67 109.6(3)
C76 C75 C74 111.4(3)
C76 C75 H75 109.7
O5 C76 C75 121.4(4)
O5 C76 C77 119.3(4)
C77 C76 C75 119.3(4)
C78 C77 C76 122.1(4)
C82 C77 C76 117.8(4)
C82 C77 C78 120.1(4)
C77 C78 H78 120.4
C79 C78 C77 119.2(4)
C79 C78 H78 120.4
C78 C79 H79 119.9
C80 C79 C78 120.2(5)
C80 C79 H79 119.9
C79 C80 H80 119.4
C79 C80 C81 121.2(5)
C81 C80 H80 119.4
C80 C81 H81 120.5
C82 C81 C80 118.9(5)
C82 C81 H81 120.5
C77 C82 H82 119.9
C81 C82 C77 120.3(5)
C81 C82 H82 119.9
C74 C83 H83A 109.1
C74 C83 H83B 109.1
H83A C83 H83B 107.9
C84 C83 C74 112.4(3)
C84 C83 H83A 109.1
C84 C83 H83B 109.1
O6 C84 C83 120.0(4)
O6 C84 C85 120.6(4)
C85 C84 C83 119.4(4)
C86 C85 C84 123.3(4)
C86 C85 C90 118.9(4)
C90 C85 C84 117.8(4)
C85 C86 H86 119.6
C87 C86 C85 120.7(4)
C87 C86 H86 119.6
C86 C87 H87 120.3
C86 C87 C88 119.5(4)
C88 C87 H87 120.3
C87 C88 H88 119.9
C89 C88 C87 120.3(4)
C89 C88 H88 119.9
C88 C89 H89 119.9
C88 C89 C90 120.1(4)
C90 C89 H89 119.9
C85 C90 H90 119.8
C89 C90 C85 120.5(4)
C89 C90 H90 119.8

loop_
_geom_bond_atom_site_label_1
_geom_bond_atom_site_label_2
_geom_bond_distance
S1 C1 1.778(5)
S1 C7 1.838(4)
O1 C16 1.224(5)
O2 C24 1.213(5)
C1 C2 1.384(6)
C1 C6 1.405(6)
C2 H2 0.9300
C2 C3 1.388(6)
C3 H3 0.9300
C3 C4 1.377(7)
C4 H4 0.9300
C4 C5 1.379(7)
C5 H5 0.9300
C5 C6 1.379(6)
C6 H6 0.9300
C7 H7 0.9800
C7 C8 1.491(6)
C7 C15 1.554(6)
C8 C9 1.401(6)
C8 C13 1.379(5)
C9 H9 0.9300
C9 C10 1.376(6)
C10 H10 0.9300
C10 C11 1.391(6)
C11 H11 0.9300
C11 C12 1.381(6)
C12 H12 0.9300
C12 C13 1.391(6)
C13 C14 1.514(5)
C14 H14 0.9800
C14 C15 1.541(5)
C14 C23 1.527(6)
C15 H15 0.9800
C15 C16 1.530(5)
C16 C17 1.499(6)
C17 C18 1.393(6)
C17 C22 1.392(6)
C18 H18 0.9300
C18 C19 1.388(6)
C19 H19 0.9300
C19 C20 1.370(6)
C20 H20 0.9300
C20 C21 1.382(6)
C21 H21 0.9300
C21 C22 1.393(6)
C22 H22 0.9300
C23 H23A 0.9700
C23 H23B 0.9700
C23 C24 1.520(6)
C24 C25 1.492(6)
C25 C26 1.391(6)
C25 C30 1.399(6)
C26 H26 0.9300
C26 C27 1.377(6)
C27 H27 0.9300
C27 C28 1.391(6)
C28 H28 0.9300
C28 C29 1.381(6)
C29 H29 0.9300
C29 C30 1.399(6)
C30 H30 0.9300
S2 C31 1.778(5)
S2 C37 1.835(4)
O3 C46 1.220(5)
O4 C54 1.215(5)
C31 C32 1.387(6)
C31 C36 1.383(6)
C32 H32 0.9300
C32 C33 1.389(6)
C33 H33 0.9300
C33 C34 1.382(7)
C34 H34 0.9300
C34 C35 1.377(6)
C35 H35 0.9300
C35 C36 1.372(6)
C36 H36 0.9300
C37 H37 0.9800
C37 C38 1.503(6)
C37 C45 1.559(6)
C38 C39 1.395(6)
C38 C43 1.378(6)
C39 H39 0.9300
C39 C40 1.382(6)
C40 H40 0.9300
C40 C41 1.392(6)
C41 H41 0.9300
C41 C42 1.389(6)
C42 H42 0.9300
C42 C43 1.384(6)
C43 C44 1.517(5)
C44 H44 0.9800
C44 C45 1.558(5)
C44 C53 1.523(5)
C45 H45 0.9800
C45 C46 1.518(6)
C46 C47 1.496(6)
C47 C48 1.392(6)
C47 C52 1.391(6)
C48 H48 0.9300
C48 C49 1.377(6)
C49 H49 0.9300
C49 C50 1.375(6)
C50 H50 0.9300
C50 C51 1.383(6)
C51 H51 0.9300
C51 C52 1.397(6)
C52 H52 0.9300
C53 H53A 0.9700
C53 H53B 0.9700
C53 C54 1.510(6)
C54 C55 1.493(6)
C55 C56 1.390(6)
C55 C60 1.390(5)
C56 H56 0.9300
C56 C57 1.380(6)
C57 H57 0.9300
C57 C58 1.390(6)
C58 H58 0.9300
C58 C59 1.387(6)
C59 H59 0.9300
C59 C60 1.378(6)
C60 H60 0.9300
S3 C61 1.772(4)
S3 C67 1.827(4)
O5 C76 1.215(5)
O6 C84 1.224(5)
C61 C62 1.400(6)
C61 C66 1.390(6)
C62 H62 0.9300
C62 C63 1.381(6)
C63 H63 0.9300
C63 C64 1.383(6)
C64 H64 0.9300
C64 C65 1.384(6)
C65 H65 0.9300
C65 C66 1.386(6)
C66 H66 0.9300
C67 H67 0.9800
C67 C68 1.495(6)
C67 C75 1.562(6)
C68 C69 1.402(6)
C68 C73 1.395(6)
C69 H69 0.9300
C69 C70 1.374(6)
C70 H70 0.9300
C70 C71 1.392(6)
C71 H71 0.9300
C71 C72 1.386(6)
C72 H72 0.9300
C72 C73 1.384(6)
C73 C74 1.503(5)
C74 H74 0.9800
C74 C75 1.561(5)
C74 C83 1.527(5)
C75 H75 0.9800
C75 C76 1.522(6)
C76 C77 1.496(6)
C77 C78 1.396(6)
C77 C82 1.388(6)
C78 H78 0.9300
C78 C79 1.384(6)
C79 H79 0.9300
C79 C80 1.365(7)
C80 H80 0.9300
C80 C81 1.390(7)
C81 H81 0.9300
C81 C82 1.380(7)
C82 H82 0.9300
C83 H83A 0.9700
C83 H83B 0.9700
C83 C84 1.507(5)
C84 C85 1.486(6)
C85 C86 1.386(6)
C85 C90 1.396(5)
C86 H86 0.9300
C86 C87 1.380(6)
C87 H87 0.9300
C87 C88 1.392(6)
C88 H88 0.9300
C88 C89 1.373(6)
C89 H89 0.9300
C89 C90 1.375(6)
C90 H90 0.9300

loop_
_geom_torsion_atom_site_label_1
_geom_torsion_atom_site_label_2
_geom_torsion_atom_site_label_3
_geom_torsion_atom_site_label_4
_geom_torsion
S1 C1 C2 C3 174.8(3)
S1 C1 C6 C5 -176.9(3)
S1 C7 C8 C9 56.6(5)
S1 C7 C8 C13 -120.6(3)
S1 C7 C15 C14 119.6(3)
S1 C7 C15 C16 -116.7(3)
O1 C16 C17 C18 -177.8(4)
O1 C16 C17 C22 3.9(6)
O2 C24 C25 C26 -7.8(6)
O2 C24 C25 C30 170.1(4)
C1 S1 C7 C8 65.9(4)
C1 S1 C7 C15 -53.9(4)
C1 C2 C3 C4 2.2(7)
C2 C1 C6 C5 -0.7(6)
C2 C3 C4 C5 -0.8(7)
C3 C4 C5 C6 -1.3(7)
C4 C5 C6 C1 2.1(7)
C6 C1 C2 C3 -1.5(6)
C7 S1 C1 C2 113.4(3)
C7 S1 C1 C6 -70.5(4)
C7 C8 C9 C10 -174.3(4)
C7 C8 C13 C12 174.2(4)
C7 C8 C13 C14 -3.6(5)
C7 C15 C16 O1 -98.5(5)
C7 C15 C16 C17 75.8(5)
C8 C7 C15 C14 -4.7(4)
C8 C7 C15 C16 119.0(4)
C8 C9 C10 C11 -0.8(7)
C8 C13 C14 C15 0.4(4)
C8 C13 C14 C23 122.7(4)
C9 C8 C13 C12 -3.2(6)
C9 C8 C13 C14 179.0(4)
C9 C10 C11 C12 -0.4(7)
C10 C11 C12 C13 -0.1(6)
C11 C12 C13 C8 1.9(6)
C11 C12 C13 C14 179.4(4)
C12 C13 C14 C15 -177.3(4)
C12 C13 C14 C23 -55.0(5)
C13 C8 C9 C10 2.6(6)
C13 C14 C15 C7 2.8(4)
C13 C14 C15 C16 -117.9(4)
C13 C14 C23 C24 173.7(3)
C14 C15 C16 O1 21.4(6)
C14 C15 C16 C17 -164.2(4)
C14 C23 C24 O2 -22.3(6)
C14 C23 C24 C25 157.1(4)
C15 C7 C8 C9 -177.6(4)
C15 C7 C8 C13 5.2(5)
C15 C14 C23 C24 -69.1(5)
C15 C16 C17 C18 7.7(6)
C15 C16 C17 C22 -170.6(4)
C16 C17 C18 C19 -178.3(4)
C16 C17 C22 C21 177.9(4)
C17 C18 C19 C20 0.3(7)
C18 C17 C22 C21 -0.4(7)
C18 C19 C20 C21 0.0(7)
C19 C20 C21 C22 -0.4(7)
C20 C21 C22 C17 0.6(7)
C22 C17 C18 C19 -0.1(7)
C23 C14 C15 C7 -119.2(4)
C23 C14 C15 C16 120.1(4)
C23 C24 C25 C26 172.8(4)
C23 C24 C25 C30 -9.3(6)
C24 C25 C26 C27 173.6(4)
C24 C25 C30 C29 -173.9(4)
C25 C26 C27 C28 0.8(7)
C26 C25 C30 C29 4.0(6)
C26 C27 C28 C29 3.2(7)
C27 C28 C29 C30 -3.5(7)
C28 C29 C30 C25 -0.1(6)
C30 C25 C26 C27 -4.3(6)
S2 C31 C32 C33 178.8(3)
S2 C31 C36 C35 -178.6(3)
S2 C37 C38 C39 -60.9(6)
S2 C37 C38 C43 119.7(4)
S2 C37 C45 C44 -114.8(3)
S2 C37 C45 C46 123.0(3)
O3 C46 C47 C48 7.7(6)
O3 C46 C47 C52 -168.2(4)
O4 C54 C55 C56 -28.6(6)
O4 C54 C55 C60 153.7(4)
C31 S2 C37 C38 -65.6(4)
C31 S2 C37 C45 54.7(4)
C31 C32 C33 C34 -0.3(7)
C32 C31 C36 C35 -0.8(7)
C32 C33 C34 C35 -0.6(7)
C33 C34 C35 C36 0.8(7)
C34 C35 C36 C31 -0.1(7)
C36 C31 C32 C33 0.9(6)
C37 S2 C31 C32 79.0(4)
C37 S2 C31 C36 -103.1(4)
C37 C38 C39 C40 178.3(4)
C37 C38 C43 C42 -178.4(4)
C37 C38 C43 C44 0.7(5)
C37 C45 C46 O3 98.3(5)
C37 C45 C46 C47 -77.8(5)
C38 C37 C45 C44 10.3(4)
C38 C37 C45 C46 -111.9(4)
C38 C39 C40 C41 0.8(7)
C38 C43 C44 C45 5.9(5)
C38 C43 C44 C53 -116.5(4)
C39 C38 C43 C42 2.1(7)
C39 C38 C43 C44 -178.8(4)
C39 C40 C41 C42 0.8(7)
C40 C41 C42 C43 -1.0(7)
C41 C42 C43 C38 -0.4(6)
C41 C42 C43 C44 -179.3(4)
C42 C43 C44 C45 -175.1(4)
C42 C43 C44 C53 62.4(6)
C43 C38 C39 C40 -2.3(7)
C43 C44 C45 C37 -9.9(4)
C43 C44 C45 C46 110.6(4)
C43 C44 C53 C54 177.2(3)
C44 C45 C46 O3 -20.8(6)
C44 C45 C46 C47 163.1(4)
C44 C53 C54 O4 13.7(6)
C44 C53 C54 C55 -165.5(3)
C45 C37 C38 C39 172.5(4)
C45 C37 C38 C43 -7.0(5)
C45 C44 C53 C54 60.3(4)
C45 C46 C47 C48 -176.1(4)
C45 C46 C47 C52 8.0(6)
C46 C47 C48 C49 -174.6(4)
C46 C47 C52 C51 174.1(4)
C47 C48 C49 C50 -0.7(7)
C48 C47 C52 C51 -1.8(7)
C48 C49 C50 C51 0.2(7)
C49 C50 C51 C52 -0.5(7)
C50 C51 C52 C47 1.3(7)
C52 C47 C48 C49 1.5(7)
C53 C44 C45 C37 112.5(4)
C53 C44 C45 C46 -127.0(4)
C53 C54 C55 C56 150.6(4)
C53 C54 C55 C60 -27.1(6)
C54 C55 C56 C57 179.4(4)
C54 C55 C60 C59 -179.5(4)
C55 C56 C57 C58 0.7(7)
C56 C55 C60 C59 2.8(6)
C56 C57 C58 C59 1.5(7)
C57 C58 C59 C60 -1.5(7)
C58 C59 C60 C55 -0.6(7)
C60 C55 C56 C57 -2.8(7)
S3 C61 C62 C63 -179.3(3)
S3 C61 C66 C65 -179.3(3)
S3 C67 C68 C69 -61.1(6)
S3 C67 C68 C73 116.5(4)
S3 C67 C75 C74 -114.8(3)
S3 C67 C75 C76 124.3(3)
O5 C76 C77 C78 -169.4(4)
O5 C76 C77 C82 7.4(7)
O6 C84 C85 C86 -166.9(4)
O6 C84 C85 C90 15.3(6)
C61 S3 C67 C68 -63.9(4)
C61 S3 C67 C75 56.8(3)
C61 C62 C63 C64 -2.8(6)
C62 C61 C66 C65 -2.1(6)
C62 C63 C64 C65 0.7(6)
C63 C64 C65 C66 0.7(6)
C64 C65 C66 C61 0.0(6)
C66 C61 C62 C63 3.5(6)
C67 S3 C61 C62 73.8(4)
C67 S3 C61 C66 -109.1(4)
C67 C68 C69 C70 176.7(4)
C67 C68 C73 C72 -177.4(4)
C67 C68 C73 C74 5.0(5)
C67 C75 C76 O5 92.1(5)
C67 C75 C76 C77 -85.0(5)
C68 C67 C75 C74 11.2(4)
C68 C67 C75 C76 -109.6(4)
C68 C69 C70 C71 0.1(7)
C68 C73 C74 C75 2.5(5)
C68 C73 C74 C83 -120.8(4)
C69 C68 C73 C72 0.4(6)
C69 C68 C73 C74 -177.2(4)
C69 C70 C71 C72 0.9(7)
C70 C71 C72 C73 -1.3(7)
C71 C72 C73 C68 0.6(6)
C71 C72 C73 C74 177.8(4)
C72 C73 C74 C75 -174.8(4)
C72 C73 C74 C83 61.8(6)
C73 C68 C69 C70 -0.8(7)
C73 C74 C75 C67 -8.6(4)
C73 C74 C75 C76 111.1(4)
C73 C74 C83 C84 -173.2(3)
C74 C75 C76 O5 -25.9(6)
C74 C75 C76 C77 157.0(4)
C74 C83 C84 O6 -4.2(6)
C74 C83 C84 C85 175.1(3)
C75 C67 C68 C69 172.2(4)
C75 C67 C68 C73 -10.2(5)
C75 C74 C83 C84 67.9(4)
C75 C76 C77 C78 7.8(6)
C75 C76 C77 C82 -175.4(4)
C76 C77 C78 C79 175.7(5)
C76 C77 C82 C81 -176.6(5)
C77 C78 C79 C80 2.5(9)
C78 C77 C82 C81 0.3(8)
C78 C79 C80 C81 -3.3(11)
C79 C80 C81 C82 2.5(11)
C80 C81 C82 C77 -1.0(10)
C82 C77 C78 C79 -1.1(7)
C83 C74 C75 C67 116.2(4)
C83 C74 C75 C76 -124.2(4)
C83 C84 C85 C86 13.8(6)
C83 C84 C85 C90 -164.0(4)
C84 C85 C86 C87 -178.2(4)
C84 C85 C90 C89 179.1(4)
C85 C86 C87 C88 -0.3(6)
C86 C85 C90 C89 1.3(6)
C86 C87 C88 C89 0.5(7)
C87 C88 C89 C90 0.3(7)
C88 C89 C90 C85 -1.2(6)
C90 C85 C86 C87 -0.5(6)

loop_
_twin_individual_id
_twin_individual_mass_fraction_refined
1 0.61(8)
2 0.39(8)
